data_8105357
loop_
_publ_author_name
'Chen, Juan'
'Liu, Zhe'
'Yan, Haijun'

_publ_section_title
;
 Crystal structure of
 (E)-N&#x2032;-(2-chloro-6-hydroxybenzylidene)-4-hydroxybenzohydrazide ---
 dihydrofuran-2(3H)-one (1/1), C18H17ClN2O5
;
_journal_issue 4
_journal_name_full 'Zeitschrift f\"ur Kristallographie - New Crystal Structures'
_journal_page_first 997
_journal_page_last 998
_journal_paper_doi 10.1515/ncrs-2020-0153
_journal_volume 235
_journal_year 2020
_chemical_formula_moiety 'C18 H17 Cl N2 O5'
_chemical_formula_sum 'C18 H17 Cl N2 O5'
_chemical_formula_weight 376.78
_space_group_crystal_system monoclinic
_space_group_IT_number 14
_space_group_name_Hall '-P 2ybc'
_space_group_name_H-M_alt 'P 1 21/c 1'
_atom_sites_solution_hydrogens geom
_audit_creation_method SHELXL-2018/3
_cell_angle_alpha 90
_cell_angle_beta 109.825(5)
_cell_angle_gamma 90
_cell_formula_units_Z 4
_cell_length_a 10.223(8)
_cell_length_b 13.407(9)
_cell_length_c 13.786(9)
_cell_measurement_reflns_used 4868
_cell_measurement_temperature 293(2)
_cell_measurement_theta_max 24.99
_cell_measurement_theta_min 2.18
_cell_volume 1778(2)
_computing_cell_refinement 'Bruker SAINT'
_computing_data_collection 'Bruker APEX2'
_computing_data_reduction 'Bruker SAINT'
_computing_molecular_graphics 'Bruker SHELXTL'
_computing_publication_material 'Bruker SHELXTL'
_computing_structure_refinement 'SHELXL-2018/3 (Sheldrick, 2018)'
_computing_structure_solution 'SHELXS-97 (Sheldrick, 2008)'
_diffrn_ambient_temperature 293(2)
_diffrn_measured_fraction_theta_full 0.999
_diffrn_measured_fraction_theta_max 0.999
_diffrn_measurement_device_type 'Bruker APEX-II CCD'
_diffrn_measurement_method '\f and \w scans'
_diffrn_radiation_type MoK\a
_diffrn_radiation_wavelength 0.71073
_diffrn_reflns_av_unetI/netI 0.0595
_diffrn_reflns_Laue_measured_fraction_full 0.999
_diffrn_reflns_Laue_measured_fraction_max 0.999
_diffrn_reflns_limit_h_max 12
_diffrn_reflns_limit_h_min -12
_diffrn_reflns_limit_k_max 16
_diffrn_reflns_limit_k_min -16
_diffrn_reflns_limit_l_max 17
_diffrn_reflns_limit_l_min -16
_diffrn_reflns_number 3631
_diffrn_reflns_point_group_measured_fraction_full 0.999
_diffrn_reflns_point_group_measured_fraction_max 0.999
_diffrn_reflns_theta_full 25.242
_diffrn_reflns_theta_max 26.375
_diffrn_reflns_theta_min 2.606
_diffrn_source 'fine-focus sealed tube'
_exptl_absorpt_coefficient_mu 0.247
_exptl_absorpt_correction_T_max 0.971
_exptl_absorpt_correction_T_min 0.945
_exptl_absorpt_correction_type multi-scan
_exptl_absorpt_process_details 'SADABS; Bruker, 2008 [1]'
_exptl_crystal_colour colourless
_exptl_crystal_density_diffrn 1.408
_exptl_crystal_density_method 'not measured'
_exptl_crystal_description block
_exptl_crystal_F_000 784
_exptl_crystal_size_max 0.230
_exptl_crystal_size_mid 0.160
_exptl_crystal_size_min 0.120
_refine_diff_density_max 0.304
_refine_diff_density_min -0.209
_refine_diff_density_rms 0.049
_refine_ls_extinction_coef .
_refine_ls_extinction_method none
_refine_ls_goodness_of_fit_ref 1.070
_refine_ls_hydrogen_treatment constr
_refine_ls_matrix_type full
_refine_ls_number_parameters 238
_refine_ls_number_reflns 3631
_refine_ls_number_restraints 0
_refine_ls_restrained_S_all 1.070
_refine_ls_R_factor_all 0.1535
_refine_ls_R_factor_gt 0.0912
_refine_ls_shift/su_max 0.001
_refine_ls_shift/su_mean 0.000
_refine_ls_structure_factor_coef Fsqd
_refine_ls_weighting_details 'w=1/[\s^2^(Fo^2^)+(0.0100P)^2^+2.6100P] where P=(Fo^2^+2Fc^2^)/3'
_refine_ls_weighting_scheme calc
_refine_ls_wR_factor_gt 0.1610
_refine_ls_wR_factor_ref 0.1867
_reflns_Friedel_coverage 0.000
_reflns_Friedel_fraction_full .
_reflns_Friedel_fraction_max .
_reflns_number_gt 2043
_reflns_number_total 3631
_reflns_threshold_expression 'I > 2\s(I)'
_cod_data_source_file suppl_ncrs-2020-0153_suppl.cif
_cod_data_source_block 1
_cod_original_sg_symbol_H-M 'P 21/c'
_cod_database_code 8105357
_shelx_shelxl_version_number 2018/3
_shelx_space_group_comment
; 
The symmetry employed for this shelxl refinement is uniquely defined 
by the following loop, which should always be used as a source of 
symmetry information in preference to the above space-group names. 
They are only intended as comments. 
;
_shelx_estimated_absorpt_t_min 0.945
_shelx_estimated_absorpt_t_max 0.971

loop_
_space_group_symop_operation_xyz
'x, y, z'
'-x, y+1/2, -z+1/2'
'-x, -y, -z'
'x, -y-1/2, z-1/2'

loop_
_atom_site_label
_atom_site_type_symbol
_atom_site_fract_x
_atom_site_fract_y
_atom_site_fract_z
_atom_site_U_iso_or_equiv
_atom_site_adp_type
_atom_site_occupancy
_atom_site_site_symmetry_order
_atom_site_calc_flag
_atom_site_refinement_flags_posn
_atom_site_refinement_flags_adp
_atom_site_refinement_flags_occupancy
_atom_site_disorder_assembly
_atom_site_disorder_group
Cl1 Cl -0.31005(17) -0.05897(15) 0.01600(14) 0.1077(6) Uani 1 1 d . . . . .
O1 O 0.3674(4) 0.5856(2) 0.2266(4) 0.0899(13) Uani 1 1 d . . . . .
H1 H 0.449022 0.596190 0.233353 0.135 Uiso 1 1 calc R U . . .
O2 O 0.3638(3) 0.1131(2) 0.2520(3) 0.0786(11) Uani 1 1 d . . . . .
O3 O 0.2064(4) -0.1398(3) 0.1892(4) 0.0985(14) Uani 1 1 d . . . . .
H3 H 0.208892 -0.079010 0.196182 0.148 Uiso 1 1 calc R U . . .
N1 N 0.1345(4) 0.1398(3) 0.1732(3) 0.0624(11) Uani 1 1 d . . . . .
H1A H 0.066479 0.181135 0.151015 0.075 Uiso 1 1 calc R U . . .
N2 N 0.1122(4) 0.0389(3) 0.1649(3) 0.0648(11) Uani 1 1 d . . . . .
C1 C 0.3453(5) 0.4856(3) 0.2262(4) 0.0644(14) Uani 1 1 d . . . . .
C2 C 0.4521(5) 0.4179(3) 0.2588(4) 0.0630(13) Uani 1 1 d . . . . .
H2B H 0.543737 0.440066 0.283116 0.076 Uiso 1 1 calc R U . . .
C3 C 0.4239(5) 0.3175(3) 0.2556(4) 0.0598(13) Uani 1 1 d . . . . .
H3A H 0.497129 0.272320 0.277962 0.072 Uiso 1 1 calc R U . . .
C4 C 0.2890(5) 0.2824(3) 0.2197(4) 0.0512(11) Uani 1 1 d . . . . .
C5 C 0.1829(5) 0.3511(3) 0.1879(4) 0.0674(15) Uani 1 1 d . . . . .
H5A H 0.091047 0.329323 0.163912 0.081 Uiso 1 1 calc R U . . .
C6 C 0.2111(5) 0.4514(3) 0.1913(5) 0.0764(17) Uani 1 1 d . . . . .
H6A H 0.138125 0.496731 0.169564 0.092 Uiso 1 1 calc R U . . .
C7 C 0.2677(5) 0.1730(3) 0.2177(4) 0.0578(12) Uani 1 1 d . . . . .
C8 C -0.0110(6) 0.0072(4) 0.1206(4) 0.0639(13) Uani 1 1 d . . . . .
H8A H -0.084361 0.051826 0.095027 0.077 Uiso 1 1 calc R U . . .
C9 C -0.0357(5) -0.1000(4) 0.1102(4) 0.0638(13) Uani 1 1 d . . . . .
C10 C 0.0738(6) -0.1694(4) 0.1454(5) 0.0775(16) Uani 1 1 d . . . . .
C11 C 0.0497(7) -0.2705(4) 0.1358(6) 0.100(2) Uani 1 1 d . . . . .
H11A H 0.122856 -0.315368 0.160435 0.120 Uiso 1 1 calc R U . . .
C12 C -0.0831(9) -0.3041(5) 0.0896(6) 0.110(2) Uani 1 1 d . . . . .
H12A H -0.098965 -0.372400 0.082368 0.132 Uiso 1 1 calc R U . . .
C13 C -0.1939(8) -0.2401(5) 0.0535(5) 0.096(2) Uani 1 1 d . . . . .
H13A H -0.283560 -0.264821 0.023075 0.115 Uiso 1 1 calc R U . . .
C14 C -0.1707(6) -0.1392(4) 0.0630(4) 0.0753(15) Uani 1 1 d . . . . .
O4 O 0.8683(5) 0.2278(4) 0.0921(5) 0.137(2) Uani 1 1 d . . . . .
O5 O 0.8110(5) 0.3814(4) 0.0704(5) 0.1254(18) Uani 1 1 d . . . . .
C15 C 0.7823(8) 0.2832(6) 0.0736(6) 0.101(2) Uani 1 1 d . . . . .
C16 C 0.6889(8) 0.4381(6) 0.0489(6) 0.124(3) Uani 1 1 d . . . . .
H16A H 0.676795 0.480672 -0.010433 0.149 Uiso 1 1 calc R U . . .
H16B H 0.693545 0.479867 0.107416 0.149 Uiso 1 1 calc R U . . .
C17 C 0.5715(8) 0.3670(6) 0.0273(7) 0.127(3) Uani 1 1 d . . . . .
H17A H 0.515257 0.382021 0.069671 0.153 Uiso 1 1 calc R U . . .
H17B H 0.513101 0.370427 -0.044640 0.153 Uiso 1 1 calc R U . . .
C18 C 0.6329(7) 0.2698(6) 0.0515(8) 0.128(3) Uani 1 1 d . . . . .
H18A H 0.594441 0.224831 -0.006294 0.153 Uiso 1 1 calc R U . . .
H18B H 0.615355 0.242357 0.111066 0.153 Uiso 1 1 calc R U . . .

loop_
_atom_site_aniso_label
_atom_site_aniso_U_11
_atom_site_aniso_U_22
_atom_site_aniso_U_33
_atom_site_aniso_U_23
_atom_site_aniso_U_13
_atom_site_aniso_U_12
Cl1 0.0720(9) 0.1370(15) 0.1058(12) -0.0012(12) 0.0192(9) -0.0218(10)
O1 0.075(2) 0.0384(18) 0.151(4) -0.002(2) 0.032(3) -0.0019(17)
O2 0.062(2) 0.0487(19) 0.117(3) 0.003(2) 0.019(2) 0.0025(17)
O3 0.076(3) 0.061(2) 0.147(4) -0.008(3) 0.022(3) -0.015(2)
N1 0.060(2) 0.042(2) 0.084(3) -0.004(2) 0.024(2) -0.0031(19)
N2 0.069(3) 0.050(2) 0.077(3) -0.006(2) 0.028(2) -0.010(2)
C1 0.068(3) 0.039(2) 0.088(4) -0.003(3) 0.028(3) 0.001(2)
C2 0.050(3) 0.047(3) 0.092(4) -0.008(3) 0.024(3) -0.008(2)
C3 0.049(3) 0.048(3) 0.082(4) 0.001(3) 0.022(3) 0.013(2)
C4 0.051(3) 0.043(2) 0.062(3) -0.004(2) 0.022(2) -0.004(2)
C5 0.046(3) 0.045(3) 0.110(4) -0.004(3) 0.025(3) -0.003(2)
C6 0.055(3) 0.044(3) 0.121(5) 0.002(3) 0.018(3) 0.006(2)
C7 0.059(3) 0.048(3) 0.071(3) -0.003(3) 0.027(3) -0.004(2)
C8 0.068(3) 0.061(3) 0.067(3) -0.002(3) 0.028(3) -0.008(3)
C9 0.068(3) 0.068(3) 0.060(3) -0.011(3) 0.027(3) -0.026(3)
C10 0.084(4) 0.060(3) 0.089(4) -0.007(3) 0.030(3) -0.024(3)
C11 0.114(5) 0.067(4) 0.122(6) -0.008(4) 0.042(5) -0.027(4)
C12 0.150(7) 0.069(4) 0.116(6) -0.016(4) 0.051(5) -0.046(5)
C13 0.115(5) 0.096(5) 0.083(5) -0.021(4) 0.040(4) -0.058(4)
C14 0.068(3) 0.098(4) 0.060(3) -0.003(3) 0.023(3) -0.025(3)
O4 0.081(3) 0.141(5) 0.173(6) -0.012(4) 0.021(4) 0.013(3)
O5 0.089(3) 0.119(4) 0.164(5) 0.013(4) 0.037(3) 0.002(3)
C15 0.089(5) 0.098(5) 0.109(6) 0.000(5) 0.022(4) 0.029(4)
C16 0.104(5) 0.146(7) 0.113(6) 0.018(5) 0.026(5) 0.021(6)
C17 0.093(5) 0.156(8) 0.124(7) -0.011(6) 0.024(5) -0.007(6)
C18 0.070(4) 0.109(6) 0.183(9) -0.011(6) 0.016(5) -0.002(4)

loop_
_atom_type_symbol
_atom_type_description
_atom_type_scat_dispersion_real
_atom_type_scat_dispersion_imag
_atom_type_scat_source
C C 0.0033 0.0016 'International Tables Vol C Tables 4.2.6.8 and 6.1.1.4'
H H 0.0000 0.0000 'International Tables Vol C Tables 4.2.6.8 and 6.1.1.4'
Cl Cl 0.1484 0.1585 'International Tables Vol C Tables 4.2.6.8 and 6.1.1.4'
N N 0.0061 0.0033 'International Tables Vol C Tables 4.2.6.8 and 6.1.1.4'
O O 0.0106 0.0060 'International Tables Vol C Tables 4.2.6.8 and 6.1.1.4'

loop_
_geom_angle_atom_site_label_1
_geom_angle_atom_site_label_2
_geom_angle_atom_site_label_3
_geom_angle
_geom_angle_site_symmetry_1
_geom_angle_site_symmetry_3
C1 O1 H1 109.5 . .
C10 O3 H3 109.5 . .
C7 N1 N2 118.1(4) . .
C7 N1 H1A 120.9 . .
N2 N1 H1A 120.9 . .
C8 N2 N1 118.7(4) . .
O1 C1 C6 118.5(4) . .
O1 C1 C2 122.5(4) . .
C6 C1 C2 119.0(4) . .
C1 C2 C3 120.1(4) . .
C1 C2 H2B 119.9 . .
C3 C2 H2B 119.9 . .
C2 C3 C4 121.2(4) . .
C2 C3 H3A 119.4 . .
C4 C3 H3A 119.4 . .
C5 C4 C3 118.0(4) . .
C5 C4 C7 124.1(4) . .
C3 C4 C7 117.8(4) . .
C6 C5 C4 120.7(4) . .
C6 C5 H5A 119.7 . .
C4 C5 H5A 119.7 . .
C1 C6 C5 120.9(4) . .
C1 C6 H6A 119.5 . .
C5 C6 H6A 119.5 . .
O2 C7 N1 120.3(4) . .
O2 C7 C4 123.0(4) . .
N1 C7 C4 116.7(4) . .
N2 C8 C9 119.1(5) . .
N2 C8 H8A 120.5 . .
C9 C8 H8A 120.5 . .
C10 C9 C14 116.8(5) . .
C10 C9 C8 121.8(4) . .
C14 C9 C8 121.4(5) . .
O3 C10 C11 117.1(6) . .
O3 C10 C9 121.5(4) . .
C11 C10 C9 121.4(5) . .
C12 C11 C10 119.2(7) . .
C12 C11 H11A 120.4 . .
C10 C11 H11A 120.4 . .
C11 C12 C13 122.1(6) . .
C11 C12 H12A 119.0 . .
C13 C12 H12A 119.0 . .
C14 C13 C12 119.1(6) . .
C14 C13 H13A 120.5 . .
C12 C13 H13A 120.5 . .
C13 C14 C9 121.5(6) . .
C13 C14 Cl1 119.0(5) . .
C9 C14 Cl1 119.6(4) . .
C15 O5 C16 110.3(6) . .
O4 C15 O5 119.7(7) . .
O4 C15 C18 130.8(8) . .
O5 C15 C18 109.5(6) . .
O5 C16 C17 107.2(7) . .
O5 C16 H16A 110.3 . .
C17 C16 H16A 110.3 . .
O5 C16 H16B 110.3 . .
C17 C16 H16B 110.3 . .
H16A C16 H16B 108.5 . .
C18 C17 C16 106.1(6) . .
C18 C17 H17A 110.5 . .
C16 C17 H17A 110.5 . .
C18 C17 H17B 110.5 . .
C16 C17 H17B 110.5 . .
H17A C17 H17B 108.7 . .
C17 C18 C15 106.3(6) . .
C17 C18 H18A 110.5 . .
C15 C18 H18A 110.5 . .
C17 C18 H18B 110.5 . .
C15 C18 H18B 110.5 . .
H18A C18 H18B 108.7 . .

loop_
_geom_bond_atom_site_label_1
_geom_bond_atom_site_label_2
_geom_bond_distance
_geom_bond_site_symmetry_2
Cl1 C14 1.727(6) .
O1 C1 1.359(5) .
O1 H1 0.8200 .
O2 C7 1.232(5) .
O3 C10 1.343(6) .
O3 H3 0.8200 .
N1 C7 1.364(6) .
N1 N2 1.371(5) .
N1 H1A 0.8600 .
N2 C8 1.272(6) .
C1 C6 1.369(6) .
C1 C2 1.373(6) .
C2 C3 1.375(6) .
C2 H2B 0.9300 .
C3 C4 1.380(6) .
C3 H3A 0.9300 .
C4 C5 1.377(6) .
C4 C7 1.482(6) .
C5 C6 1.373(6) .
C5 H5A 0.9300 .
C6 H6A 0.9300 .
C8 C9 1.458(7) .
C8 H8A 0.9300 .
C9 C10 1.409(7) .
C9 C14 1.413(7) .
C10 C11 1.376(7) .
C11 C12 1.366(9) .
C11 H11A 0.9300 .
C12 C13 1.372(9) .
C12 H12A 0.9300 .
C13 C14 1.372(8) .
C13 H13A 0.9300 .
O4 C15 1.112(7) .
O5 C15 1.353(8) .
O5 C16 1.404(8) .
C15 C18 1.464(9) .
C16 C17 1.481(9) .
C16 H16A 0.9700 .
C16 H16B 0.9700 .
C17 C18 1.435(9) .
C17 H17A 0.9700 .
C17 H17B 0.9700 .
C18 H18A 0.9700 .
C18 H18B 0.9700 .

loop_
_geom_hbond_atom_site_label_D
_geom_hbond_atom_site_label_H
_geom_hbond_atom_site_label_A
_geom_hbond_distance_DH
_geom_hbond_distance_HA
_geom_hbond_distance_DA
_geom_hbond_angle_DHA
_geom_hbond_site_symmetry_A
_geom_hbond_publ_flag
C8 H8A O4 0.93 2.41 3.177(8) 140.3 1_455 yes
C2 H2B O2 0.93 2.61 3.256(6) 126.9 2_655 yes
N1 H1A O4 0.86 2.01 2.826(7) 158.0 1_455 yes
O3 H3 N2 0.82 1.84 2.561(5) 146.6 . yes
O1 H1 O2 0.82 1.87 2.688(5) 177.0 2_655 yes
C8 H8A O4 0.93 2.41 3.177(8) 140.3 1_455 yes
C2 H2B O2 0.93 2.61 3.256(6) 126.9 2_655 yes
N1 H1A O4 0.86 2.01 2.826(7) 158.0 1_455 yes
O3 H3 N2 0.82 1.84 2.561(5) 146.6 . yes
O1 H1 O2 0.82 1.87 2.688(5) 177.0 2_655 yes

loop_
_geom_torsion_atom_site_label_1
_geom_torsion_atom_site_label_2
_geom_torsion_atom_site_label_3
_geom_torsion_atom_site_label_4
_geom_torsion
_geom_torsion_site_symmetry_1
_geom_torsion_site_symmetry_2
_geom_torsion_site_symmetry_3
_geom_torsion_site_symmetry_4
C7 N1 N2 C8 -177.7(5) . . . .
O1 C1 C2 C3 -179.2(5) . . . .
C6 C1 C2 C3 0.4(9) . . . .
C1 C2 C3 C4 0.1(8) . . . .
C2 C3 C4 C5 -0.5(8) . . . .
C2 C3 C4 C7 179.3(5) . . . .
C3 C4 C5 C6 0.4(8) . . . .
C7 C4 C5 C6 -179.4(5) . . . .
O1 C1 C6 C5 179.1(6) . . . .
C2 C1 C6 C5 -0.5(9) . . . .
C4 C5 C6 C1 0.1(9) . . . .
N2 N1 C7 O2 -2.2(7) . . . .
N2 N1 C7 C4 176.5(4) . . . .
C5 C4 C7 O2 -175.7(5) . . . .
C3 C4 C7 O2 4.5(8) . . . .
C5 C4 C7 N1 5.7(8) . . . .
C3 C4 C7 N1 -174.1(5) . . . .
N1 N2 C8 C9 179.3(4) . . . .
N2 C8 C9 C10 -1.9(8) . . . .
N2 C8 C9 C14 179.0(5) . . . .
C14 C9 C10 O3 178.4(5) . . . .
C8 C9 C10 O3 -0.6(9) . . . .
C14 C9 C10 C11 -1.2(9) . . . .
C8 C9 C10 C11 179.7(6) . . . .
O3 C10 C11 C12 -178.5(7) . . . .
C9 C10 C11 C12 1.1(10) . . . .
C10 C11 C12 C13 -0.9(12) . . . .
C11 C12 C13 C14 0.7(12) . . . .
C12 C13 C14 C9 -0.9(10) . . . .
C12 C13 C14 Cl1 179.1(6) . . . .
C10 C9 C14 C13 1.1(9) . . . .
C8 C9 C14 C13 -179.8(5) . . . .
C10 C9 C14 Cl1 -178.9(4) . . . .
C8 C9 C14 Cl1 0.2(7) . . . .
C16 O5 C15 O4 -178.2(8) . . . .
C16 O5 C15 C18 1.0(10) . . . .
C15 O5 C16 C17 -5.5(9) . . . .
O5 C16 C17 C18 7.9(10) . . . .
C16 C17 C18 C15 -7.2(11) . . . .
O4 C15 C18 C17 -176.8(10) . . . .
O5 C15 C18 C17 4.1(11) . . . .
